data_7013831
loop_
_publ_author_name
'Lonnon, David G.'
'Craig, Donald C.'
'Colbran, Stephen B.'
'Bernhardt, Paul V.'

_publ_section_title
;
 Novel one-dimensional structures and solution behaviour of copper(II)
 bromide and chloride complexes of a new pentapyridyldiamine ligand.
;
_journal_issue 5
_journal_name_full 'Dalton transactions (Cambridge, England : 2003)'
_journal_page_first 778
_journal_page_last 787
_journal_paper_doi 10.1039/b315202b
_journal_year 2004
_chemical_formula_moiety 'C31 H31 Br3 Cu2 N7 1+,Cl O4 1-'
_chemical_formula_sum 'C31 H31 Br3 Cl Cu2 N7 O4'
_chemical_formula_weight 967.9
_space_group_IT_number 2
_symmetry_cell_setting triclinic
_symmetry_space_group_name_Hall '-P 1'
_symmetry_space_group_name_H-M 'P -1'
_atom_type_scat_source 'International Tables for X-ray Crystallography, Vol. IV'
_cell_angle_alpha 96.06(3)
_cell_angle_beta 96.45(3)
_cell_angle_gamma 103.43(3)
_cell_formula_units_Z 2
_cell_length_a 8.896(4)
_cell_length_b 10.771(6)
_cell_length_c 19.092(9)
_cell_measurement_reflns_used 10
_cell_measurement_temperature 294
_cell_measurement_theta_max 10
_cell_measurement_theta_min 9
_cell_volume 1751.6(15)
_diffrn_measurement_device_type 'Nonius CAD-4'
_diffrn_measurement_method \w--2\q
_diffrn_radiation_type 'Mo K\a'
_diffrn_radiation_wavelength 0.71073
_diffrn_reflns_av_R_equivalents 0.023
_diffrn_reflns_limit_h_max 10
_diffrn_reflns_limit_h_min -10
_diffrn_reflns_limit_k_max 12
_diffrn_reflns_limit_k_min -12
_diffrn_reflns_limit_l_max 22
_diffrn_reflns_limit_l_min 0
_diffrn_reflns_number 6363
_diffrn_reflns_theta_max 25
_diffrn_standards_decay_% 0
_diffrn_standards_interval_time 30min
_diffrn_standards_number 1
_exptl_absorpt_coefficient_mu 4.729
_exptl_absorpt_correction_T_max 0.79
_exptl_absorpt_correction_T_min 0.53
_exptl_absorpt_correction_type analytical
_exptl_absorpt_process_details '(DeMeulenaer & Tompa, 1965)'
_exptl_crystal_colour blue
_exptl_crystal_density_diffrn 1.83
_exptl_crystal_density_method 'not measured'
_exptl_crystal_description lath
_exptl_crystal_F_000 956.0
_exptl_crystal_size_max 0.27
_exptl_crystal_size_mid 0.14
_exptl_crystal_size_min 0.05
_refine_diff_density_max 1.27
_refine_diff_density_min -1.54
_refine_ls_extinction_method none
_refine_ls_goodness_of_fit_ref 1.83
_refine_ls_hydrogen_treatment noref
_refine_ls_number_parameters 410
_refine_ls_number_reflns 3679
_refine_ls_R_factor_gt 0.058
_refine_ls_shift/su_max 0.004
_refine_ls_structure_factor_coef F
_refine_ls_weighting_details 'w = 1/[\s^2^(F) + 0.0004F^2^]'
_refine_ls_weighting_scheme calc
_refine_ls_wR_factor_ref 0.068
_reflns_number_gt 3679
_reflns_number_total 6160
_reflns_threshold_expression I>2\s(I)
_cod_data_source_file b315202b.txt
_cod_data_source_block '[Cu2(L)Br3](ClO4)'
_cod_original_cell_volume 1752(2)
_cod_database_code 7013831

loop_
_symmetry_equiv_pos_site_id
_symmetry_equiv_pos_as_xyz
1 x,y,z
2 -x,-y,-z

loop_
_atom_site_label
_atom_site_fract_x
_atom_site_fract_y
_atom_site_fract_z
_atom_site_U_iso_or_equiv
_atom_site_adp_type
_atom_site_type_symbol
_atom_site_occupancy
Cu1 0.21906(13) 0.09760(12) 0.18816(6) 0.0406(3) Uani Cu 1.0
Cu2 0.28065(13) 0.57746(12) 0.19536(6) 0.0392(3) Uani Cu 1.0
Br1 -0.04604(14) 0.11633(14) 0.18218(7) 0.0706(4) Uani Br 1.0
Br2 0.43035(14) 0.54059(14) 0.10466(7) 0.0666(4) Uani Br 1.0
Br3 0.21301(14) 0.82808(10) 0.15160(6) 0.0571(3) Uani Br 1.0
N1 0.2512(9) 0.1254(7) 0.0894(4) 0.042(2) Uani N 1.0
N2 0.2501(9) 0.0709(7) 0.2896(4) 0.035(2) Uani N 1.0
N3 0.4605(8) 0.1457(7) 0.2024(4) 0.037(2) Uani N 1.0
N4 0.3324(9) 0.3748(7) 0.2707(4) 0.038(2) Uani N 1.0
N5 0.0722(8) 0.4907(7) 0.1401(4) 0.036(2) Uani N 1.0
N6 0.4533(8) 0.6783(7) 0.2717(5) 0.041(2) Uani N 1.0
N7 0.1477(8) 0.5786(7) 0.2770(4) 0.035(2) Uani N 1.0
C1 0.5059(11) 0.1020(10) 0.1340(5) 0.047(3) Uani C 1.0
C2 0.3969(12) 0.1313(9) 0.0748(5) 0.040(2) Uani C 1.0
C3 0.4364(14) 0.1507(11) 0.0082(6) 0.057(3) Uani C 1.0
C4 0.3245(17) 0.1644(12) -0.0452(6) 0.068(4) Uani C 1.0
C5 0.1757(16) 0.1592(11) -0.0305(6) 0.062(3) Uani C 1.0
C6 0.1454(12) 0.1406(10) 0.0364(6) 0.049(3) Uani C 1.0
C7 0.5086(10) 0.0715(9) 0.2601(5) 0.038(2) Uani C 1.0
C8 0.3961(11) 0.0617(8) 0.3128(5) 0.036(2) Uani C 1.0
C9 0.4365(12) 0.0404(9) 0.3819(6) 0.045(3) Uani C 1.0
C10 0.3249(15) 0.0234(10) 0.4261(6) 0.055(3) Uani C 1.0
C11 0.1770(13) 0.0318(11) 0.4023(6) 0.053(3) Uani C 1.0
C12 0.1415(11) 0.0573(10) 0.3346(6) 0.045(3) Uani C 1.0
C13 0.5305(11) 0.2891(10) 0.2224(5) 0.044(3) Uani C 1.0
C14 0.4700(12) 0.3457(9) 0.2848(5) 0.043(3) Uani C 1.0
C15 0.5464(13) 0.3578(10) 0.3537(6) 0.055(3) Uani C 1.0
C16 0.4761(17) 0.3958(11) 0.4084(6) 0.072(4) Uani C 1.0
C17 0.3293(15) 0.4192(10) 0.3959(5) 0.056(3) Uani C 1.0
C18 0.2650(12) 0.4140(9) 0.3250(5) 0.041(2) Uani C 1.0
C19 0.1153(12) 0.4520(10) 0.3052(5) 0.047(3) Uani C 1.0
C20 -0.0017(11) 0.5978(10) 0.2428(6) 0.045(3) Uani C 1.0
C21 -0.0467(10) 0.5170(9) 0.1710(5) 0.036(2) Uani C 1.0
C22 -0.1971(11) 0.4810(11) 0.1370(6) 0.051(3) Uani C 1.0
C23 -0.2272(13) 0.4146(13) 0.0708(7) 0.064(4) Uani C 1.0
C24 -0.1085(15) 0.3772(10) 0.0400(6) 0.057(3) Uani C 1.0
C25 0.0450(12) 0.4203(10) 0.0765(6) 0.047(3) Uani C 1.0
C26 0.2307(12) 0.6846(9) 0.3323(5) 0.042(2) Uani C 1.0
C27 0.4027(11) 0.7047(9) 0.3340(6) 0.045(3) Uani C 1.0
C28 0.5072(13) 0.7549(11) 0.3965(6) 0.060(3) Uani C 1.0
C29 0.6631(15) 0.7817(12) 0.3926(8) 0.079(4) Uani C 1.0
C30 0.7130(14) 0.7616(14) 0.3279(9) 0.089(5) Uani C 1.0
C31 0.6049(12) 0.7070(11) 0.2679(7) 0.063(3) Uani C 1.0
Cl1 0.8812(3) 0.2287(3) 0.4605(2) 0.076(5) Uani Cl 1.0
O1 0.7611(8) 0.2665(8) 0.4880(4) 0.108(6) Uani O 1.0
O2 1.0079(9) 0.2538(10) 0.5121(4) 0.190(3) Uani O 1.0
O3 0.9192(11) 0.2948(10) 0.4052(5) 0.196(9) Uani O 1.0
O4 0.8366(10) 0.0996(7) 0.4368(6) 0.144(8) Uani O 1.0
H1C1 0.4972 0.0072 0.1295 0.047 Uani H 1.0
H2C1 0.6159 0.1486 0.1314 0.047 Uani H 1.0
HC3 0.5454 0.1548 -0.0015 0.057 Uani H 1.0
HC4 0.3518 0.1779 -0.0937 0.068 Uani H 1.0
HC5 0.0923 0.1688 -0.0677 0.062 Uani H 1.0
HC6 0.0374 0.1381 0.0472 0.049 Uani H 1.0
H1C7 0.6155 0.1172 0.2847 0.038 Uani H 1.0
H2C7 0.5096 -0.0170 0.2385 0.038 Uani H 1.0
HC9 0.5458 0.0376 0.3992 0.045 Uani H 1.0
HC10 0.3512 0.0050 0.4756 0.055 Uani H 1.0
HC11 0.0950 0.0193 0.4345 0.053 Uani H 1.0
HC12 0.0342 0.0659 0.3181 0.045 Uani H 1.0
H1C13 0.5051 0.3127 0.1740 0.044 Uani H 1.0
H2C13 0.6374 0.2734 0.2276 0.044 Uani H 1.0
HC15 0.6512 0.3388 0.3625 0.055 Uani H 1.0
HC16 0.5304 0.4071 0.4582 0.072 Uani H 1.0
HC17 0.2716 0.4390 0.4360 0.056 Uani H 1.0
H1C19 0.0461 0.3846 0.2678 0.047 Uani H 1.0
H2C19 0.0620 0.4596 0.3483 0.047 Uani H 1.0
H1C20 0.0110 0.6907 0.2370 0.045 Uani H 1.0
H2C20 -0.0850 0.5714 0.2731 0.045 Uani H 1.0
HC22 -0.2836 0.5035 0.1608 0.051 Uani H 1.0
HC23 -0.3353 0.3925 0.0441 0.064 Uani H 1.0
HC24 -0.1308 0.3211 -0.0070 0.057 Uani H 1.0
HC25 0.1336 0.3978 0.0544 0.047 Uani H 1.0
H1C26 0.2019 0.6634 0.3795 0.042 Uani H 1.0
H2C26 0.2003 0.7652 0.3220 0.042 Uani H 1.0
HC28 0.4681 0.7709 0.4429 0.060 Uani H 1.0
HC29 0.7405 0.8156 0.4366 0.079 Uani H 1.0
HC30 0.8269 0.7862 0.3239 0.089 Uani H 1.0
HC31 0.6421 0.6891 0.2212 0.063 Uani H 1.0

loop_
_atom_site_aniso_label
_atom_site_aniso_U_11
_atom_site_aniso_U_22
_atom_site_aniso_U_33
_atom_site_aniso_U_12
_atom_site_aniso_U_13
_atom_site_aniso_U_23
_atom_site_aniso_type_symbol
Cu1 0.0370(7) 0.0472(8) 0.0369(7) 0.0101(5) 0.0013(5) 0.0080(6) Cu
Cu2 0.0282(6) 0.0448(8) 0.0403(7) 0.0037(5) 0.0042(5) -0.0004(6) Cu
Br1 0.0498(7) 0.090(1) 0.0692(9) 0.0194(7) -0.0016(6) 0.0044(7) Br
Br2 0.0490(7) 0.098(1) 0.0590(8) 0.0248(7) 0.0134(6) 0.0200(7) Br
Br3 0.0735(8) 0.0356(6) 0.0545(7) 0.0075(5) -0.0067(6) 0.0017(5) Br
N1 0.054(5) 0.032(5) 0.034(5) 0.010(4) -0.006(4) 0.000(4) N
N2 0.044(5) 0.030(5) 0.032(4) 0.010(4) 0.003(4) 0.004(4) N
N3 0.040(4) 0.035(5) 0.035(5) 0.014(4) -0.001(4) 0.002(4) N
N4 0.043(5) 0.031(5) 0.036(5) 0.005(4) -0.002(4) 0.008(4) N
N5 0.038(4) 0.027(4) 0.038(5) 0.005(3) -0.002(4) 0.005(4) N
N6 0.030(4) 0.035(5) 0.055(6) 0.009(4) -0.005(4) -0.002(4) N
N7 0.036(4) 0.032(5) 0.038(5) 0.007(4) 0.008(4) 0.003(4) N
C1 0.047(6) 0.049(7) 0.046(6) 0.014(5) 0.004(5) 0.003(5) C
C2 0.050(6) 0.036(6) 0.037(6) 0.012(5) 0.012(5) 0.004(5) C
C3 0.069(8) 0.047(7) 0.045(7) 0.000(6) 0.009(6) -0.001(5) C
C4 0.099(9) 0.055(8) 0.043(7) 0.011(7) -0.001(7) 0.000(6) C
C5 0.091(9) 0.043(7) 0.049(8) 0.018(7) -0.007(7) 0.005(6) C
C6 0.060(7) 0.039(6) 0.045(7) 0.013(5) -0.001(5) 0.004(5) C
C7 0.034(5) 0.035(6) 0.048(6) 0.014(4) 0.003(4) 0.009(5) C
C8 0.051(6) 0.021(5) 0.037(6) 0.011(4) 0.002(5) 0.005(4) C
C9 0.060(7) 0.030(6) 0.043(6) 0.013(5) -0.002(5) 0.004(5) C
C10 0.082(8) 0.044(7) 0.040(7) 0.014(6) 0.005(6) 0.008(5) C
C11 0.059(7) 0.051(7) 0.053(7) 0.010(6) 0.019(6) 0.016(6) C
C12 0.047(6) 0.039(6) 0.051(7) 0.011(5) 0.013(5) 0.008(5) C
C13 0.040(6) 0.043(6) 0.051(7) 0.012(5) 0.003(5) 0.015(5) C
C14 0.052(6) 0.023(5) 0.045(6) 0.001(5) -0.007(5) 0.004(5) C
C15 0.062(7) 0.037(6) 0.062(8) 0.022(5) -0.019(6) -0.001(6) C
C16 0.118(9) 0.043(7) 0.047(8) 0.036(7) -0.032(7) -0.007(6) C
C17 0.100(9) 0.031(6) 0.037(6) 0.024(6) -0.001(6) 0.003(5) C
C18 0.059(6) 0.019(5) 0.041(6) 0.001(4) 0.003(5) 0.008(4) C
C19 0.058(7) 0.047(7) 0.037(6) 0.010(5) 0.010(5) 0.014(5) C
C20 0.034(5) 0.055(7) 0.051(7) 0.017(5) 0.014(5) 0.004(5) C
C21 0.031(5) 0.029(5) 0.051(6) 0.010(4) 0.010(4) 0.007(5) C
C22 0.036(6) 0.052(7) 0.059(7) 0.000(5) 0.004(5) 0.014(6) C
C23 0.042(7) 0.082(9) 0.060(8) -0.004(6) -0.005(6) 0.027(7) C
C24 0.081(8) 0.041(7) 0.037(6) -0.003(6) -0.011(6) 0.009(5) C
C25 0.051(6) 0.043(6) 0.043(6) 0.002(5) 0.000(5) 0.011(5) C
C26 0.057(6) 0.030(6) 0.037(6) 0.013(5) 0.000(5) -0.007(5) C
C27 0.045(6) 0.031(6) 0.054(7) 0.013(5) -0.008(5) -0.005(5) C
C28 0.062(8) 0.053(7) 0.063(8) 0.031(6) -0.016(6) -0.014(6) C
C29 0.065(9) 0.058(9) 0.098(9) 0.026(7) -0.032(8) -0.035(8) C
C30 0.042(7) 0.079(9) 0.127(9) 0.011(7) -0.014(8) -0.030(9) C
C31 0.034(6) 0.060(8) 0.089(9) 0.010(5) -0.001(6) -0.009(7) C
Cl1 0.051(5) 0.094(9) 0.092(7) 0.022(6) 0.016(2) 0.040(2) Cl
O1 0.091(7) 0.156(9) 0.105(9) 0.069(7) 0.029(4) 0.041(4) O
O2 0.096(5) 0.276(9) 0.182(9) 0.078(8) -0.050(6) -0.038(8) O
O3 0.183(9) 0.244(9) 0.253(9) 0.111(9) 0.144(8) 0.192(9) O
O4 0.120(9) 0.100(8) 0.213(9) 0.037(8) 0.020(6) 0.013(5) O

loop_
_geom_angle_atom_site_label_1
_geom_angle_atom_site_label_2
_geom_angle_atom_site_label_3
_geom_angle
_geom_angle_site_symmetry_1
_geom_angle_site_symmetry_2
_geom_angle_site_symmetry_3
_geom_angle_publ_flag
Br1 Cu1 Br3 108.2(1) 1_555 1_555 1_545 no
Br1 Cu1 N1 98.4(2) 1_555 1_555 1_555 no
Br1 Cu1 N2 97.6(2) 1_555 1_555 1_555 no
Br1 Cu1 N3 161.3(2) 1_555 1_555 1_555 no
Br3 Cu1 N1 89.2(2) 1_545 1_555 1_555 no
Br3 Cu1 N2 87.5(2) 1_545 1_555 1_555 no
Br3 Cu1 N3 90.6(2) 1_545 1_555 1_555 no
N1 Cu1 N2 163.9(3) 1_555 1_555 1_555 no
N1 Cu1 N3 81.4(3) 1_555 1_555 1_555 no
N2 Cu1 N3 82.9(3) 1_555 1_555 1_555 no
Br2 Cu2 Br3 96.7(1) 1_555 1_555 1_555 no
Br2 Cu2 N5 97.0(2) 1_555 1_555 1_555 no
Br2 Cu2 N6 99.3(2) 1_555 1_555 1_555 no
Br2 Cu2 N7 170.6(2) 1_555 1_555 1_555 no
Br3 Cu2 N5 85.5(2) 1_555 1_555 1_555 no
Br3 Cu2 N6 90.9(2) 1_555 1_555 1_555 no
Br3 Cu2 N7 92.4(2) 1_555 1_555 1_555 no
N5 Cu2 N6 163.7(3) 1_555 1_555 1_555 no
N5 Cu2 N7 81.2(3) 1_555 1_555 1_555 no
N6 Cu2 N7 83.0(3) 1_555 1_555 1_555 no
Cu1 Br3 Cu2 149.7(1) 1_565 1_555 1_555 no
Cu1 N1 C2 114.9(6) 1_555 1_555 1_555 no
Cu1 N1 C6 127.7(7) 1_555 1_555 1_555 no
C2 N1 C6 117.3(9) 1_555 1_555 1_555 no
Cu1 N2 C8 113.5(6) 1_555 1_555 1_555 no
Cu1 N2 C12 127.1(6) 1_555 1_555 1_555 no
C8 N2 C12 119.4(8) 1_555 1_555 1_555 no
Cu1 N3 C1 106.0(5) 1_555 1_555 1_555 no
Cu1 N3 C7 105.6(5) 1_555 1_555 1_555 no
Cu1 N3 C13 112.9(5) 1_555 1_555 1_555 no
C1 N3 C7 111.4(7) 1_555 1_555 1_555 no
C1 N3 C13 109.5(7) 1_555 1_555 1_555 no
C7 N3 C13 111.3(7) 1_555 1_555 1_555 no
C14 N4 C18 118.5(8) 1_555 1_555 1_555 no
Cu2 N5 C21 113.3(6) 1_555 1_555 1_555 no
Cu2 N5 C25 126.5(7) 1_555 1_555 1_555 no
C21 N5 C25 120.1(8) 1_555 1_555 1_555 no
Cu2 N6 C27 112.9(6) 1_555 1_555 1_555 no
Cu2 N6 C31 127.0(8) 1_555 1_555 1_555 no
C27 N6 C31 119.8(9) 1_555 1_555 1_555 no
Cu2 N7 C19 111.6(6) 1_555 1_555 1_555 no
Cu2 N7 C20 103.8(6) 1_555 1_555 1_555 no
Cu2 N7 C26 107.7(6) 1_555 1_555 1_555 no
C19 N7 C20 108.5(7) 1_555 1_555 1_555 no
C19 N7 C26 111.8(7) 1_555 1_555 1_555 no
C20 N7 C26 113.1(7) 1_555 1_555 1_555 no
N3 C1 C2 108.3(8) 1_555 1_555 1_555 no
N1 C2 C1 114.8(8) 1_555 1_555 1_555 no
N1 C2 C3 121.3(10) 1_555 1_555 1_555 no
C1 C2 C3 123.6(10) 1_555 1_555 1_555 no
C2 C3 C4 119.9(11) 1_555 1_555 1_555 no
C3 C4 C5 119.1(12) 1_555 1_555 1_555 no
C4 C5 C6 117.8(11) 1_555 1_555 1_555 no
N1 C6 C5 124.6(11) 1_555 1_555 1_555 no
N3 C7 C8 109.8(7) 1_555 1_555 1_555 no
N2 C8 C7 117.1(8) 1_555 1_555 1_555 no
N2 C8 C9 120.9(9) 1_555 1_555 1_555 no
C7 C8 C9 122.0(9) 1_555 1_555 1_555 no
C8 C9 C10 119.1(10) 1_555 1_555 1_555 no
C9 C10 C11 119.8(10) 1_555 1_555 1_555 no
C10 C11 C12 120.0(10) 1_555 1_555 1_555 no
N2 C12 C11 120.8(9) 1_555 1_555 1_555 no
N3 C13 C14 113.1(8) 1_555 1_555 1_555 no
N4 C14 C13 115.7(8) 1_555 1_555 1_555 no
N4 C14 C15 122.5(10) 1_555 1_555 1_555 no
C13 C14 C15 121.6(10) 1_555 1_555 1_555 no
C14 C15 C16 118.5(10) 1_555 1_555 1_555 no
C15 C16 C17 120.5(10) 1_555 1_555 1_555 no
C16 C17 C18 117.4(11) 1_555 1_555 1_555 no
N4 C18 C17 122.2(10) 1_555 1_555 1_555 no
N4 C18 C19 115.7(8) 1_555 1_555 1_555 no
C17 C18 C19 122.1(10) 1_555 1_555 1_555 no
N7 C19 C18 110.4(8) 1_555 1_555 1_555 no
N7 C20 C21 109.3(7) 1_555 1_555 1_555 no
N5 C21 C20 115.3(8) 1_555 1_555 1_555 no
N5 C21 C22 121.9(9) 1_555 1_555 1_555 no
C20 C21 C22 122.6(9) 1_555 1_555 1_555 no
C21 C22 C23 119.2(10) 1_555 1_555 1_555 no
C22 C23 C24 119.9(10) 1_555 1_555 1_555 no
C23 C24 C25 118.3(11) 1_555 1_555 1_555 no
N5 C25 C24 120.2(10) 1_555 1_555 1_555 no
N7 C26 C27 110.3(8) 1_555 1_555 1_555 no
N6 C27 C26 116.6(8) 1_555 1_555 1_555 no
N6 C27 C28 121.4(10) 1_555 1_555 1_555 no
C26 C27 C28 121.9(10) 1_555 1_555 1_555 no
C27 C28 C29 118.6(12) 1_555 1_555 1_555 no
C28 C29 C30 119.3(11) 1_555 1_555 1_555 no
C29 C30 C31 119.9(12) 1_555 1_555 1_555 no
N6 C31 C30 120.8(12) 1_555 1_555 1_555 no
O1 Cl1 O2 109.5 1_555 1_555 1_555 no

loop_
_geom_bond_atom_site_label_1
_geom_bond_atom_site_label_2
_geom_bond_distance
_geom_bond_site_symmetry_1
_geom_bond_site_symmetry_2
_geom_bond_publ_flag
Cu1 Br1 2.404(2) 1_555 1_555 no
Cu1 Br3 2.900(2) 1_555 1_545 no
Cu1 N1 1.982(8) 1_555 1_555 no
Cu1 N2 1.987(7) 1_555 1_555 no
Cu1 N3 2.068(7) 1_555 1_555 no
Cu2 Br2 2.355(2) 1_555 1_555 no
Cu2 Br3 3.076(2) 1_555 1_555 no
Cu2 N5 1.993(7) 1_555 1_555 no
Cu2 N6 2.013(8) 1_555 1_555 no
Cu2 N7 2.060(7) 1_555 1_555 no
Br3 Cu1 2.900(2) 1_555 1_565 no
N1 C2 1.344(12) 1_555 1_555 no
N1 C6 1.352(12) 1_555 1_555 no
N2 C8 1.353(11) 1_555 1_555 no
N2 C12 1.357(12) 1_555 1_555 no
N3 C1 1.471(12) 1_555 1_555 no
N3 C7 1.508(11) 1_555 1_555 no
N3 C13 1.515(12) 1_555 1_555 no
N4 C14 1.338(12) 1_555 1_555 no
N4 C18 1.334(12) 1_555 1_555 no
N5 C21 1.339(11) 1_555 1_555 no
N5 C25 1.327(12) 1_555 1_555 no
N6 C27 1.344(13) 1_555 1_555 no
N6 C31 1.324(12) 1_555 1_555 no
N7 C19 1.496(12) 1_555 1_555 no
N7 C20 1.482(12) 1_555 1_555 no
N7 C26 1.464(11) 1_555 1_555 no
C1 C2 1.513(14) 1_555 1_555 no
C2 C3 1.381(14) 1_555 1_555 no
C3 C4 1.387(16) 1_555 1_555 no
C4 C5 1.374(17) 1_555 1_555 no
C5 C6 1.360(15) 1_555 1_555 no
C7 C8 1.491(13) 1_555 1_555 no
C8 C9 1.386(13) 1_555 1_555 no
C9 C10 1.366(15) 1_555 1_555 no
C10 C11 1.369(15) 1_555 1_555 no
C11 C12 1.367(14) 1_555 1_555 no
C13 C14 1.492(14) 1_555 1_555 no
C14 C15 1.389(14) 1_555 1_555 no
C15 C16 1.351(17) 1_555 1_555 no
C16 C17 1.386(17) 1_555 1_555 no
C17 C18 1.399(14) 1_555 1_555 no
C18 C19 1.502(14) 1_555 1_555 no
C20 C21 1.503(13) 1_555 1_555 no
C21 C22 1.368(13) 1_555 1_555 no
C22 C23 1.350(16) 1_555 1_555 no
C23 C24 1.382(17) 1_555 1_555 no
C24 C25 1.410(14) 1_555 1_555 no
C26 C27 1.491(14) 1_555 1_555 no
C27 C28 1.400(14) 1_555 1_555 no
C28 C29 1.362(17) 1_555 1_555 no
C29 C30 1.372(20) 1_555 1_555 no
C30 C31 1.389(17) 1_555 1_555 no
Cl1 O1 1.366(5) 1_555 1_555 no
